data_9004240
loop_
_publ_author_name
'Yongshan, D.'
'Hughes, J. M.'
'Moore, P. B.'

_publ_section_title
;
 The crystal structures of mimetite and clinomimetite, Pb5(AsO4)3Cl
 Locality: Johanngeorgenstat, Erzgebirge, Sachsen, Germany
;
_journal_name_full 'The Canadian Mineralogist'
_journal_page_first 369
_journal_page_last 376
_journal_volume 29
_journal_year 1991
_chemical_formula_sum 'As3 Cl O12 Pb5'
_chemical_name_mineral Clinomimetite
_space_group_IT_number 14
_symmetry_space_group_name_Hall '-P 2bc'
_symmetry_space_group_name_H-M 'P 1 1 21/b'
_cell_angle_alpha 90
_cell_angle_beta 90
_cell_angle_gamma 119.8827
_cell_length_a 10.1891
_cell_length_b 20.3723
_cell_length_c 7.4564
_cell_formula_units_Z 4
_cell_volume 1341.986
_exptl_crystal_density_diffrn 7.366
_cod_data_source_file cifdata.txt
_cod_data_source_block 'global_4981'
_cod_original_cell_volume 1341.985
_cod_original_formula_sum 'Pb5 As3 O12 Cl'
_cod_database_code 9004240

loop_
_symmetry_equiv_pos_as_xyz
x,y,z
x,1/2+y,1/2-z
-x,1/2-y,1/2+z
-x,-y,-z

loop_
_atom_site_label
_atom_site_fract_x
_atom_site_fract_y
_atom_site_fract_z
_atom_site_U_iso_or_equiv
Pb1A 0.66940 0.41415 0.00710 0.01440
Pb1B 0.33670 0.58059 0.50590 0.01420
Pb2A 0.00450 0.37558 0.23640 0.01430
Pb2B 0.25270 0.37298 0.73830 0.01570
Pb2C 0.24660 0.74861 0.27230 0.01370
AsA 0.38400 0.45450 0.25450 0.01610
AsB 0.41030 0.26330 0.75330 0.01500
AsC 0.02480 0.55800 0.24490 0.01230
O1A 0.49400 0.41300 0.25000 0.01940
O1B 0.33100 0.66700 0.76000 0.02720
O1C 0.83900 0.50400 0.24900 0.01560
O2A 0.48600 0.54860 0.23200 0.00740
O2B 0.60300 0.31000 0.74200 0.03820
O2C 0.10900 0.50500 0.27800 0.01450
O3A 0.25600 0.42200 0.08900 0.02400
O3B 0.61900 0.71000 0.05200 0.04100
O3C 0.08500 0.59900 0.05000 0.02860
O3D 0.28800 0.44000 0.44900 0.03120
O3E 0.65100 0.70500 0.41500 0.00290
O3F 0.08400 0.62300 0.40700 0.01410
Cl 0.00800 0.25050 0.49000 0.02040
